data_4109148
loop_
_publ_author_name
'Catherine Talbot-Eeckelaers'
'Simon J. A. Pope'
'Amanda J. Hynes'
'Roy Copping'
'Chris J. Jones'
'Robin J. Taylor'
'Stephen Faulkner'
'Daniel Sykes'
'Francis R. Livens'
'Iain May'

_publ_contact_author
;
    Roy Copping
;
_publ_section_title
;
 Luminescence from Neptunyl(VI) Species in Solution
;
_journal_name_full 'Journal of the American Chemical Society'
_journal_page_first 2442
_journal_page_last 2443
_journal_paper_doi 10.1021/ja068522n
_journal_volume 129
_journal_year 2007
_chemical_formula_sum 'Ge2 H74 Na16 Np2 O109 W18'
_chemical_formula_weight 6114.91
_chemical_name_systematic
;
? 
;
_space_group_IT_number 2
_symmetry_cell_setting triclinic
_symmetry_space_group_name_Hall '-P 1'
_symmetry_space_group_name_H-M 'P -1'
_atom_sites_solution_hydrogens none
_atom_sites_solution_primary direct
_atom_sites_solution_secondary difmap
_audit_creation_method SHELXL-97
_cell_angle_alpha 85.04(3)
_cell_angle_beta 73.27(3)
_cell_angle_gamma 64.51(3)
_cell_formula_units_Z 1
_cell_length_a 13.352(3)
_cell_length_b 13.409(3)
_cell_length_c 16.143(3)
_cell_measurement_temperature 100
_cell_measurement_theta_max 31.96
_cell_measurement_theta_min 2.47
_cell_volume 2496.1(12)
_computing_cell_refinement
;
CrysAlis RED, Oxford Diffraction Ltd.,
Version 1.171.28cycle4 beta (release 11-11-2005 CrysAlis171 .NET)
(compiled Nov 11 2005,15:50:43)
;
_computing_data_collection
; 
CrysAlis CCD, Oxford Diffraction Ltd.,
Version 1.171.28cycle4 beta (release 11-11-2005 CrysAlis171 .NET)
(compiled Nov 11 2005,15:50:43)
;
_computing_data_reduction
;
CrysAlis RED, Oxford Diffraction Ltd.,
Version 1.171.28cycle4 beta (release 11-11-2005 CrysAlis171 .NET)
(compiled Nov 11 2005,15:50:43)
;
_computing_molecular_graphics 'SHELXL-97 (Sheldrick, 1997)'
_computing_publication_material 'SHELXL-97 (Sheldrick, 1997)'
_computing_structure_refinement 'SHELXL-97 (Sheldrick, 1997)'
_computing_structure_solution 'SHELXS-97 (Sheldrick, 1990)'
_diffrn_ambient_temperature 293(2)
_diffrn_measured_fraction_theta_full 0.993
_diffrn_measured_fraction_theta_max 0.993
_diffrn_measurement_device_type 'Oxford Diffraction XCalibur 2'
_diffrn_measurement_method 'phi and omega'
_diffrn_radiation_monochromator graphite
_diffrn_radiation_source 'fine-focus sealed tube'
_diffrn_radiation_type MoK\a
_diffrn_radiation_wavelength 0.71073
_diffrn_reflns_av_R_equivalents 0.1080
_diffrn_reflns_av_sigmaI/netI 0.1348
_diffrn_reflns_limit_h_max 14
_diffrn_reflns_limit_h_min -10
_diffrn_reflns_limit_k_max 14
_diffrn_reflns_limit_k_min -14
_diffrn_reflns_limit_l_max 17
_diffrn_reflns_limit_l_min -17
_diffrn_reflns_number 14220
_diffrn_reflns_theta_full 23.25
_diffrn_reflns_theta_max 23.25
_diffrn_reflns_theta_min 3.55
_exptl_absorpt_coefficient_mu 23.493
_exptl_absorpt_correction_T_max 0.70
_exptl_absorpt_correction_T_min 0.39
_exptl_absorpt_correction_type 'numeric analytical'
_exptl_crystal_colour green
_exptl_crystal_density_diffrn 4.068
_exptl_crystal_description block
_exptl_crystal_F_000 2704
_exptl_crystal_size_max 0.06
_exptl_crystal_size_mid 0.04
_exptl_crystal_size_min 0.04
_refine_diff_density_max 4.357
_refine_diff_density_min -4.370
_refine_diff_density_rms 0.875
_refine_ls_extinction_method none
_refine_ls_goodness_of_fit_ref 1.016
_refine_ls_hydrogen_treatment none
_refine_ls_matrix_type full
_refine_ls_number_parameters 391
_refine_ls_number_reflns 7115
_refine_ls_number_restraints 0
_refine_ls_restrained_S_all 1.016
_refine_ls_R_factor_all 0.1291
_refine_ls_R_factor_gt 0.0998
_refine_ls_shift/su_max 0.000
_refine_ls_shift/su_mean 0.000
_refine_ls_structure_factor_coef Fsqd
_refine_ls_weighting_details 'calc w=1/[\s^2^(Fo^2^)+(0.1449P)^2^+0.0000P] where P=(Fo^2^+2Fc^2^)/3'
_refine_ls_weighting_scheme calc
_refine_ls_wR_factor_gt 0.2391
_refine_ls_wR_factor_ref 0.2552
_reflns_number_gt 4582
_reflns_number_total 7115
_reflns_threshold_expression >2sigma(I)
_cod_data_source_file ja068522nsi20061207_084122.cif
_cod_data_source_block oim50cutpb1
_cod_original_cell_volume 2496.1(9)
_cod_database_code 4109148

loop_
_symmetry_equiv_pos_as_xyz
'x, y, z'
'-x, -y, -z'

loop_
_atom_site_label
_atom_site_type_symbol
_atom_site_fract_x
_atom_site_fract_y
_atom_site_fract_z
_atom_site_U_iso_or_equiv
_atom_site_adp_type
_atom_site_occupancy
_atom_site_symmetry_multiplicity
_atom_site_calc_flag
_atom_site_refinement_flags
Ge1 Ge 0.3115(3) 0.1384(3) 0.1741(3) 0.0229(9) Uani 1 1 d .
Na1 Na 0.3997(11) 0.0839(12) -0.0710(9) 0.022(3) Uiso 1 1 d .
Na2 Na 0.1567(13) -0.2539(14) 0.3535(10) 0.032(4) Uani 1 1 d .
Na3 Na -0.0421(13) -0.1024(12) 0.2337(10) 0.027(3) Uani 1 1 d .
Na4 Na 0.2778(15) -0.3662(14) -0.0388(12) 0.040(4) Uani 1 1 d .
Na5 Na 0.5196(15) 0.2857(15) 0.4435(11) 0.040(4) Uani 1 1 d .
Na6 Na -0.2853(16) -0.2739(15) 0.3708(11) 0.045(5) Uani 1 1 d .
Na7 Na 0.7738(16) 0.0963(16) 0.1315(11) 0.045(5) Uani 1 1 d .
Na8 Na 0.3830(16) -0.5914(19) -0.1765(14) 0.061(6) Uani 1 1 d .
Np1 Np 0.41943(13) -0.18977(13) 0.01383(10) 0.0259(4) Uani 1 1 d .
O1 O 0.516(2) 0.096(2) 0.0150(17) 0.029(6) Uiso 1 1 d .
O2 O 0.348(2) -0.281(2) 0.0501(18) 0.030(6) Uiso 1 1 d .
O3 O 0.584(2) 0.217(3) 0.129(2) 0.041(7) Uiso 1 1 d .
O4 O 0.4162(18) 0.345(2) 0.0254(16) 0.020(5) Uiso 1 1 d .
O5 O 0.258(2) -0.034(3) -0.0075(19) 0.039(7) Uiso 1 1 d .
O6 O 0.486(2) -0.208(2) 0.1347(17) 0.029(6) Uiso 1 1 d .
O7 O 0.275(2) -0.086(2) 0.1472(17) 0.028(6) Uiso 1 1 d .
O8 O 0.231(2) 0.234(3) -0.0607(19) 0.038(7) Uiso 1 1 d .
O9 O 0.6373(19) -0.094(2) 0.2068(16) 0.021(5) Uiso 1 1 d .
O10 O 0.250(2) 0.132(2) 0.0919(18) 0.031(6) Uiso 1 1 d .
O11 O 0.416(2) 0.009(2) 0.1937(17) 0.026(6) Uiso 1 1 d .
O12 O 0.3668(19) 0.237(2) 0.1588(16) 0.023(6) Uiso 1 1 d .
O13 O 0.102(2) 0.462(2) 0.4157(17) 0.025(6) Uiso 1 1 d .
O14 O 0.225(2) -0.016(2) 0.3154(17) 0.028(6) Uiso 1 1 d .
O15 O 0.510(2) 0.120(2) 0.2695(17) 0.027(6) Uiso 1 1 d .
O16 O 0.384(2) 0.408(2) 0.1906(18) 0.034(7) Uiso 1 1 d .
O17 O 0.010(2) 0.384(2) 0.0104(17) 0.029(6) Uiso 1 1 d .
O18 O 0.194(2) 0.363(2) 0.0769(18) 0.032(6) Uiso 1 1 d .
O19 O 0.344(2) 0.063(2) 0.3757(18) 0.033(6) Uiso 1 1 d .
O20 O 0.033(2) 0.153(3) 0.3742(19) 0.040(7) Uiso 1 1 d .
O21 O -0.144(2) 0.281(3) 0.292(2) 0.044(8) Uiso 1 1 d .
O22 O 0.148(2) 0.243(3) 0.427(2) 0.043(7) Uiso 1 1 d .
O23 O 0.315(2) 0.306(2) 0.3285(18) 0.033(7) Uiso 1 1 d .
O24 O 0.0365(18) 0.307(2) 0.1713(15) 0.018(5) Uiso 1 1 d .
O25 O 0.159(2) 0.036(2) 0.4878(17) 0.028(6) Uiso 1 1 d .
O26 O 0.1974(19) 0.191(2) 0.2708(16) 0.020(5) Uiso 1 1 d .
O27 O 0.0770(18) 0.162(2) 0.0444(16) 0.019(5) Uiso 1 1 d .
O28 O 0.174(2) 0.418(2) 0.2338(18) 0.031(6) Uiso 1 1 d .
O29 O 0.459(2) -0.143(2) 0.2984(18) 0.031(6) Uiso 1 1 d .
O30 O 0.005(2) 0.358(2) 0.3319(19) 0.036(7) Uiso 1 1 d .
O31 O 0.324(2) -0.240(3) 0.277(2) 0.043(8) Uiso 1 1 d .
O32 O 0.570(2) -0.055(2) 0.3833(17) 0.026(6) Uiso 1 1 d .
O33 O 0.234(2) 0.545(3) 0.0984(19) 0.038(7) Uiso 1 1 d .
O34 O 0.0768(17) 0.1037(19) 0.2136(14) 0.013(5) Uiso 1 1 d .
O35 O 0.525(2) 0.317(3) 0.2957(19) 0.037(7) Uiso 1 1 d .
O36 O 0.061(2) -0.034(3) 0.1081(19) 0.037(7) Uiso 1 1 d .
O101 O 0.158(2) -0.188(3) 0.492(2) 0.042(7) Uiso 1 1 d .
O102 O 0.297(2) -0.440(3) 0.3348(19) 0.038(7) Uiso 1 1 d .
O103 O 0.362(2) 0.467(3) 0.4814(19) 0.038(7) Uiso 1 1 d .
O104 O -0.166(2) -0.446(3) 0.425(2) 0.041(7) Uiso 1 1 d .
O105 O 0.664(2) 0.083(3) 0.424(2) 0.043(7) Uiso 1 1 d .
O106 O -0.115(2) -0.241(2) 0.2997(19) 0.035(7) Uiso 1 1 d .
O107 O 0.143(2) -0.259(2) 0.2041(19) 0.034(7) Uiso 1 1 d .
O108 O 0.812(2) 0.091(3) 0.2648(19) 0.038(7) Uiso 1 1 d .
O109 O 0.012(2) -0.313(3) 0.4199(19) 0.039(7) Uiso 1 1 d .
O110 O -0.150(2) -0.101(3) 0.141(2) 0.044(8) Uiso 1 1 d .
O111 O -0.279(2) -0.328(3) 0.2308(19) 0.039(7) Uiso 1 1 d .
O112 O 0.377(2) 0.210(3) 0.4807(19) 0.036(7) Uiso 1 1 d .
O113 O 0.964(2) 0.571(3) 0.173(2) 0.042(7) Uiso 1 1 d .
O114 O 0.863(3) 0.190(3) 0.025(2) 0.050(8) Uiso 1 1 d .
O115 O 0.018(2) -0.074(2) 0.3471(18) 0.033(6) Uiso 1 1 d .
O116 O 0.667(3) 0.344(3) 0.429(2) 0.064(10) Uiso 1 1 d .
O117 O 0.468(4) 0.307(4) 0.590(3) 0.018(10) Uiso 0.50 1 d P
O118 O 0.465(2) -0.504(2) -0.1028(17) 0.028(6) Uiso 1 1 d .
O119 O 0.472(3) -0.544(4) -0.308(3) 0.011(9) Uiso 0.50 1 d P
O120 O 0.218(4) -0.507(4) -0.072(3) 0.022(11) Uiso 0.50 1 d P
W1 W 0.36582(14) -0.13638(14) 0.23119(11) 0.0261(4) Uani 1 1 d .
W2 W 0.15407(14) 0.02733(14) 0.09930(11) 0.0258(4) Uani 1 1 d .
W3 W 0.12715(14) 0.27987(14) 0.03929(11) 0.0263(4) Uani 1 1 d .
W4 W 0.28816(14) 0.40632(14) 0.11695(11) 0.0268(4) Uani 1 1 d .
W5 W 0.46912(14) 0.26552(14) 0.23007(11) 0.0269(4) Uani 1 1 d .
W6 W 0.51083(14) -0.02149(14) 0.29385(11) 0.0270(4) Uani 1 1 d .
W7 W 0.19052(14) 0.09302(14) 0.39194(11) 0.0268(4) Uani 1 1 d .
W8 W 0.00823(14) 0.24231(14) 0.27478(11) 0.0269(4) Uani 1 1 d .
W9 W 0.15883(14) 0.35215(14) 0.34008(11) 0.0267(4) Uani 1 1 d .

loop_
_atom_site_aniso_label
_atom_site_aniso_U_11
_atom_site_aniso_U_22
_atom_site_aniso_U_33
_atom_site_aniso_U_23
_atom_site_aniso_U_13
_atom_site_aniso_U_12
Ge1 0.038(2) 0.020(3) 0.014(2) 0.0023(17) -0.0119(17) -0.0121(19)
Na2 0.049(9) 0.024(10) 0.030(10) 0.009(7) -0.020(7) -0.018(8)
Na3 0.051(9) 0.012(9) 0.024(9) -0.001(6) -0.023(7) -0.009(7)
Na4 0.054(10) 0.023(10) 0.042(11) -0.001(8) -0.023(8) -0.009(8)
Na5 0.064(10) 0.040(12) 0.032(10) 0.011(8) -0.032(9) -0.026(9)
Na6 0.063(11) 0.027(11) 0.034(11) 0.000(8) -0.021(9) -0.004(9)
Na7 0.078(12) 0.047(13) 0.019(10) 0.011(8) -0.031(9) -0.024(10)
Na8 0.057(11) 0.064(16) 0.066(15) -0.032(11) -0.015(10) -0.023(11)
Np1 0.0417(9) 0.0201(10) 0.0215(9) 0.0032(7) -0.0144(7) -0.0149(8)
W1 0.0429(9) 0.0193(10) 0.0210(9) 0.0044(7) -0.0162(7) -0.0138(8)
W2 0.0416(9) 0.0198(10) 0.0211(9) 0.0032(7) -0.0151(7) -0.0140(8)
W3 0.0409(9) 0.0207(10) 0.0215(10) 0.0039(7) -0.0144(7) -0.0138(8)
W4 0.0410(9) 0.0190(10) 0.0242(10) 0.0024(7) -0.0138(7) -0.0134(8)
W5 0.0439(9) 0.0221(10) 0.0206(9) 0.0027(7) -0.0156(7) -0.0154(8)
W6 0.0404(9) 0.0229(11) 0.0217(9) 0.0026(7) -0.0158(7) -0.0127(8)
W7 0.0425(9) 0.0214(10) 0.0205(9) 0.0025(7) -0.0139(7) -0.0145(8)
W8 0.0408(9) 0.0211(10) 0.0224(10) 0.0023(7) -0.0137(7) -0.0137(8)
W9 0.0418(9) 0.0212(10) 0.0212(10) 0.0019(7) -0.0129(7) -0.0147(8)

loop_
_atom_type_symbol
_atom_type_description
_atom_type_scat_dispersion_real
_atom_type_scat_dispersion_imag
_atom_type_scat_source
O O 0.0106 0.0060 'International Tables Vol C Tables 4.2.6.8 and 6.1.1.4'
H H 0.0000 0.0000 'International Tables Vol C Tables 4.2.6.8 and 6.1.1.4'
Na Na 0.0362 0.0249 'International Tables Vol C Tables 4.2.6.8 and 6.1.1.4'
Ge Ge 0.1547 1.8001 'International Tables Vol C Tables 4.2.6.8 and 6.1.1.4'
W W -0.8490 6.8722 'International Tables Vol C Tables 4.2.6.8 and 6.1.1.4'
Np Np -11.4937 4.1493 'International Tables Vol C Tables 4.2.6.8 and 6.1.1.4'

loop_
_geom_angle_atom_site_label_1
_geom_angle_atom_site_label_2
_geom_angle_atom_site_label_3
_geom_angle
_geom_angle_site_symmetry_1
_geom_angle_site_symmetry_3
O12 Ge1 O11 110.4(11) . .
O12 Ge1 O26 101.6(11) . .
O11 Ge1 O26 108.8(12) . .
O12 Ge1 O10 114.1(12) . .
O11 Ge1 O10 113.7(13) . .
O26 Ge1 O10 107.4(11) . .
O8 Na1 O9 74.0(10) . 2_655
O8 Na1 O1 143.2(11) . 2_655
O9 Na1 O1 117.8(11) 2_655 2_655
O8 Na1 O1 115.2(11) . .
O9 Na1 O1 149.5(10) 2_655 .
O1 Na1 O1 73.4(11) 2_655 .
O8 Na1 O11 134.0(11) . 2_655
O9 Na1 O11 67.6(9) 2_655 2_655
O1 Na1 O11 79.4(9) 2_655 2_655
O1 Na1 O11 88.7(9) . 2_655
O8 Na1 O6 89.5(10) . 2_655
O9 Na1 O6 87.2(9) 2_655 2_655
O1 Na1 O6 124.1(9) 2_655 2_655
O1 Na1 O6 64.7(9) . 2_655
O11 Na1 O6 64.9(9) 2_655 2_655
O8 Na1 O10 65.6(10) . .
O9 Na1 O10 129.9(9) 2_655 .
O1 Na1 O10 83.1(9) 2_655 .
O1 Na1 O10 77.5(9) . .
O11 Na1 O10 160.2(10) 2_655 .
O6 Na1 O10 119.6(10) 2_655 .
O8 Na1 O5 85.4(10) . .
O9 Na1 O5 89.4(9) 2_655 .
O1 Na1 O5 61.4(9) 2_655 .
O1 Na1 O5 119.4(10) . .
O11 Na1 O5 117.8(10) 2_655 .
O6 Na1 O5 174.4(10) 2_655 .
O10 Na1 O5 59.8(8) . .
O8 Na1 W3 25.5(8) . .
O9 Na1 W3 96.7(7) 2_655 .
O1 Na1 W3 120.9(7) 2_655 .
O1 Na1 W3 100.7(8) . .
O11 Na1 W3 159.3(8) 2_655 .
O6 Na1 W3 102.3(7) 2_655 .
O10 Na1 W3 40.0(6) . .
O5 Na1 W3 73.7(6) . .
O8 Na1 W6 100.1(9) . 2_655
O9 Na1 W6 28.0(6) 2_655 2_655
O1 Na1 W6 101.7(8) 2_655 2_655
O1 Na1 W6 126.4(7) . 2_655
O11 Na1 W6 39.7(6) 2_655 2_655
O6 Na1 W6 77.4(7) 2_655 2_655
O10 Na1 W6 156.0(7) . 2_655
O5 Na1 W6 101.6(7) . 2_655
W3 Na1 W6 124.2(4) . 2_655
O8 Na1 Np1 104.1(8) . 2_655
O9 Na1 Np1 126.6(7) 2_655 2_655
O1 Na1 Np1 95.5(7) 2_655 2_655
O1 Na1 Np1 25.4(6) . 2_655
O11 Na1 Np1 80.6(6) 2_655 2_655
O6 Na1 Np1 39.7(6) 2_655 2_655
O10 Na1 Np1 92.1(6) . 2_655
O5 Na1 Np1 144.0(8) . 2_655
W3 Na1 Np1 100.0(4) . 2_655
W6 Na1 Np1 110.5(3) 2_655 2_655
O8 Na1 W1 108.3(8) . 2_655
O9 Na1 W1 73.7(6) 2_655 2_655
O1 Na1 W1 108.5(7) 2_655 2_655
O1 Na1 W1 75.8(6) . 2_655
O11 Na1 W1 37.3(6) 2_655 2_655
O6 Na1 W1 27.9(6) 2_655 2_655
O10 Na1 W1 146.1(7) . 2_655
O5 Na1 W1 153.7(8) . 2_655
W3 Na1 W1 127.3(4) . 2_655
W6 Na1 W1 54.81(19) 2_655 2_655
Np1 Na1 W1 55.87(18) 2_655 2_655
O31 Na2 O109 166.1(14) . .
O31 Na2 O115 101.4(12) . .
O109 Na2 O115 91.0(11) . .
O31 Na2 O102 76.9(11) . .
O109 Na2 O102 89.8(11) . .
O115 Na2 O102 169.8(13) . .
O31 Na2 O107 80.3(11) . .
O109 Na2 O107 96.0(11) . .
O115 Na2 O107 79.2(11) . .
O102 Na2 O107 90.7(12) . .
O31 Na2 O101 93.3(11) . .
O109 Na2 O101 94.0(11) . .
O115 Na2 O101 85.6(11) . .
O102 Na2 O101 104.4(12) . .
O107 Na2 O101 161.9(13) . .
O31 Na2 Na3 103.9(10) . .
O109 Na2 Na3 81.5(9) . .
O115 Na2 Na3 40.1(8) . .
O102 Na2 Na3 130.1(10) . .
O107 Na2 Na3 42.5(7) . .
O101 Na2 Na3 125.0(10) . .
O115 Na3 O110 165.1(12) . .
O115 Na3 O107 81.5(11) . .
O110 Na3 O107 112.4(12) . .
O115 Na3 O36 104.2(11) . .
O110 Na3 O36 83.9(11) . .
O107 Na3 O36 81.4(11) . .
O115 Na3 O108 85.7(11) . 1_455
O110 Na3 O108 82.2(12) . 1_455
O107 Na3 O108 159.8(11) . 1_455
O36 Na3 O108 86.8(11) . 1_455
O115 Na3 O106 98.5(11) . .
O110 Na3 O106 78.7(11) . .
O107 Na3 O106 83.4(10) . .
O36 Na3 O106 150.4(11) . .
O108 Na3 O106 114.0(11) 1_455 .
O115 Na3 Na7 126.9(10) . 1_455
O110 Na3 Na7 44.3(9) . 1_455
O107 Na3 Na7 141.7(10) . 1_455
O36 Na3 Na7 67.8(8) . 1_455
O108 Na3 Na7 42.8(8) 1_455 1_455
O106 Na3 Na7 112.5(9) . 1_455
O115 Na3 Na2 40.7(8) . .
O110 Na3 Na2 149.1(10) . .
O107 Na3 Na2 44.4(8) . .
O36 Na3 Na2 107.1(9) . .
O108 Na3 Na2 126.3(9) 1_455 .
O106 Na3 Na2 78.4(8) . .
Na7 Na3 Na2 166.4(6) 1_455 .
O114 Na4 O118 152.4(13) 2_655 .
O114 Na4 O33 107.3(13) 2_655 1_545
O118 Na4 O33 98.3(11) . 1_545
O114 Na4 O2 81.1(12) 2_655 .
O118 Na4 O2 93.4(10) . .
O33 Na4 O2 81.2(11) 1_545 .
O114 Na4 O120 113.6(15) 2_655 .
O118 Na4 O120 82.7(13) . .
O33 Na4 O120 73.9(14) 1_545 .
O2 Na4 O120 153.9(16) . .
O114 Na4 Na8 136.0(12) 2_655 .
O118 Na4 Na8 46.0(8) . .
O33 Na4 Na8 98.1(10) 1_545 .
O2 Na4 Na8 139.1(9) . .
O120 Na4 Na8 40.9(11) . .
O114 Na4 Na7 39.4(9) 2_655 2_655
O118 Na4 Na7 113.0(9) . 2_655
O33 Na4 Na7 142.4(10) 1_545 2_655
O2 Na4 Na7 76.9(8) . 2_655
O120 Na4 Na7 128.4(14) . 2_655
Na8 Na4 Na7 118.4(7) . 2_655
O114 Na4 Np1 76.1(9) 2_655 .
O118 Na4 Np1 88.7(8) . .
O33 Na4 Np1 103.1(8) 1_545 .
O2 Na4 Np1 22.0(6) . .
O120 Na4 Np1 170.3(13) . .
Na8 Na4 Np1 132.3(6) . .
Na7 Na4 Np1 59.4(4) 2_655 .
O117 Na5 O116 91.7(15) . .
O117 Na5 O35 162.5(17) . .
O116 Na5 O35 91.1(13) . .
O117 Na5 O103 73.4(15) . .
O116 Na5 O103 95.4(13) . .
O35 Na5 O103 89.2(12) . .
O117 Na5 O112 80.4(13) . .
O116 Na5 O112 170.1(14) . .
O35 Na5 O112 98.3(11) . .
O103 Na5 O112 88.1(11) . .
O117 Na5 O105 99.8(15) . .
O116 Na5 O105 91.6(13) . .
O35 Na5 O105 97.4(12) . .
O103 Na5 O105 170.3(12) . .
O112 Na5 O105 83.9(11) . .
O117 Na5 Na6 42.5(11) . 2_556
O116 Na5 Na6 133.8(11) . 2_556
O35 Na5 Na6 130.2(9) . 2_556
O103 Na5 Na6 69.4(8) . 2_556
O112 Na5 Na6 39.5(8) . 2_556
O105 Na5 Na6 100.8(9) . 2_556
O112 Na6 O111 154.6(12) 2_556 .
O112 Na6 O104 86.5(12) 2_556 .
O111 Na6 O104 103.5(12) . .
O112 Na6 O106 116.0(12) 2_556 .
O111 Na6 O106 87.6(11) . .
O104 Na6 O106 90.5(11) . .
O112 Na6 O117 75.7(13) 2_556 2_556
O111 Na6 O117 80.0(14) . 2_556
O104 Na6 O117 96.0(14) . 2_556
O106 Na6 O117 167.0(15) . 2_556
O112 Na6 O32 69.1(10) 2_556 1_455
O111 Na6 O32 102.2(11) . 1_455
O104 Na6 O32 154.3(12) . 1_455
O106 Na6 O32 93.0(10) . 1_455
O117 Na6 O32 86.0(13) 2_556 1_455
O112 Na6 W6 92.4(9) 2_556 1_455
O111 Na6 W6 75.4(9) . 1_455
O104 Na6 W6 174.3(10) . 1_455
O106 Na6 W6 95.0(9) . 1_455
O117 Na6 W6 78.3(12) 2_556 1_455
O32 Na6 W6 27.0(6) 1_455 1_455
O112 Na6 Na5 40.3(7) 2_556 2_556
O111 Na6 Na5 116.7(9) . 2_556
O104 Na6 Na5 83.6(8) . 2_556
O106 Na6 Na5 155.7(10) . 2_556
O117 Na6 Na5 37.0(11) 2_556 2_556
O32 Na6 Na5 82.8(7) 1_455 2_556
W6 Na6 Na5 91.9(5) 1_455 2_556
O108 Na7 O3 114.9(13) . .
O108 Na7 O114 113.6(13) . .
O3 Na7 O114 94.6(12) . .
O108 Na7 O110 83.9(12) . 1_655
O3 Na7 O110 126.4(13) . 1_655
O114 Na7 O110 124.4(13) . 1_655
O108 Na7 O5 158.9(14) . 2_655
O3 Na7 O5 73.9(11) . 2_655
O114 Na7 O5 83.5(12) . 2_655
O110 Na7 O5 75.9(12) 1_655 2_655
O108 Na7 Na3 45.8(9) . 1_655
O3 Na7 Na3 149.5(10) . 1_655
O114 Na7 Na3 114.3(11) . 1_655
O110 Na7 Na3 43.3(8) 1_655 1_655
O5 Na7 Na3 116.9(10) 2_655 1_655
O108 Na7 W5 90.4(9) . .
O3 Na7 W5 25.7(8) . .
O114 Na7 W5 112.8(10) . .
O110 Na7 W5 119.6(9) 1_655 .
O5 Na7 W5 94.3(8) 2_655 .
Na3 Na7 W5 125.3(5) 1_655 .
O108 Na7 Na4 110.6(10) . 2_655
O3 Na7 Na4 61.4(9) . 2_655
O114 Na7 Na4 37.4(9) . 2_655
O110 Na7 Na4 159.7(10) 1_655 2_655
O5 Na7 Na4 90.5(9) 2_655 2_655
Na3 Na7 Na4 140.8(7) 1_655 2_655
W5 Na7 Na4 75.7(5) . 2_655
O108 Na7 Np1 153.2(10) . 2_655
O3 Na7 Np1 38.4(8) . 2_655
O114 Na7 Np1 78.2(9) . 2_655
O110 Na7 Np1 109.9(9) 1_655 2_655
O5 Na7 Np1 38.1(8) 2_655 2_655
Na3 Na7 Np1 153.1(6) 1_655 2_655
W5 Na7 Np1 62.9(3) . 2_655
Na4 Na7 Np1 63.3(4) 2_655 2_655
O120 Na8 O119 136(2) . .
O120 Na8 O111 86.3(15) . 2_545
O119 Na8 O111 97.2(14) . 2_545
O120 Na8 O118 85.7(15) . .
O119 Na8 O118 90.0(14) . .
O111 Na8 O118 171.8(13) 2_545 .
O120 Na8 O6 112.1(17) . 2_645
O119 Na8 O6 111.9(14) . 2_645
O111 Na8 O6 89.2(11) 2_545 2_645
O118 Na8 O6 91.9(11) . 2_645
O120 Na8 Na4 46.7(13) . .
O119 Na8 Na4 105.6(14) . .
O111 Na8 Na4 129.8(10) 2_545 .
O118 Na8 Na4 43.5(7) . .
O6 Na8 Na4 120.8(10) 2_645 .
O120 Na8 W1 139.8(16) . 2_645
O119 Na8 W1 84.3(12) . 2_645
O111 Na8 W1 86.6(9) 2_545 2_645
O118 Na8 W1 98.2(9) . 2_645
O6 Na8 W1 28.3(6) 2_645 2_645
Na4 Na8 W1 139.0(7) . 2_645
O1 Np1 O2 176.3(12) 2_655 .
O1 Np1 O4 96.6(10) 2_655 2_655
O2 Np1 O4 85.9(10) . 2_655
O1 Np1 O6 82.8(11) 2_655 .
O2 Np1 O6 95.0(11) . .
O4 Np1 O6 79.6(9) 2_655 .
O1 Np1 O5 81.5(11) 2_655 .
O2 Np1 O5 97.3(11) . .
O4 Np1 O5 155.9(10) 2_655 .
O6 Np1 O5 123.6(10) . .
O1 Np1 O3 95.4(11) 2_655 2_655
O2 Np1 O3 87.7(11) . 2_655
O4 Np1 O3 81.4(10) 2_655 2_655
O6 Np1 O3 160.6(10) . 2_655
O5 Np1 O3 74.9(11) . 2_655
O1 Np1 O7 96.0(10) 2_655 .
O2 Np1 O7 80.4(10) . .
O4 Np1 O7 139.2(9) 2_655 .
O6 Np1 O7 63.7(9) . .
O5 Np1 O7 64.6(10) . .
O3 Np1 O7 135.6(9) 2_655 .
O1 Np1 W1 91.4(9) 2_655 .
O2 Np1 W1 85.2(9) . .
O4 Np1 W1 107.2(6) 2_655 .
O6 Np1 W1 30.1(6) . .
O5 Np1 W1 96.9(7) . .
O3 Np1 W1 168.4(6) 2_655 .
O7 Np1 W1 33.8(6) . .
O1 Np1 W2 90.2(8) 2_655 .
O2 Np1 W2 87.1(8) . .
O4 Np1 W2 171.5(6) 2_655 .
O6 Np1 W2 96.2(7) . .
O5 Np1 W2 30.5(7) . .
O3 Np1 W2 103.1(7) 2_655 .
O7 Np1 W2 34.2(6) . .
W1 Np1 W2 67.39(6) . .
O1 Np1 Na1 35.8(9) 2_655 2_655
O2 Np1 Na1 142.4(9) . 2_655
O4 Np1 Na1 84.2(6) 2_655 2_655
O6 Np1 Na1 47.5(7) . 2_655
O5 Np1 Na1 106.3(7) . 2_655
O3 Np1 Na1 126.2(7) 2_655 2_655
O7 Np1 Na1 83.8(6) . 2_655
W1 Np1 Na1 63.5(2) . 2_655
W2 Np1 Na1 98.6(2) . 2_655
O1 Np1 Na1 31.4(9) 2_655 .
O2 Np1 Na1 147.9(9) . .
O4 Np1 Na1 121.9(6) 2_655 .
O6 Np1 Na1 105.0(7) . .
O5 Np1 Na1 50.7(7) . .
O3 Np1 Na1 81.6(8) 2_655 .
O7 Np1 Na1 86.3(7) . .
W1 Np1 Na1 99.7(2) . .
W2 Np1 Na1 66.28(19) . .
Na1 Np1 Na1 63.4(4) 2_655 .
O1 Np1 Na7 98.9(9) 2_655 2_655
O2 Np1 Na7 82.2(9) . 2_655
O4 Np1 Na7 118.1(7) 2_655 2_655
O6 Np1 Na7 161.6(7) . 2_655
O5 Np1 Na7 39.7(8) . 2_655
O3 Np1 Na7 37.8(8) 2_655 2_655
O7 Np1 Na7 97.9(7) . 2_655
W1 Np1 Na7 131.7(3) . 2_655
W2 Np1 Na7 65.5(3) . 2_655
Na1 Np1 Na7 134.0(4) 2_655 2_655
Na1 Np1 Na7 70.8(4) . 2_655
Np1 O1 Na1 126.0(13) 2_655 2_655
Np1 O1 Na1 118.9(14) 2_655 .
Na1 O1 Na1 106.6(11) 2_655 .
Np1 O2 Na4 127.2(14) . .
W5 O3 Na7 120.2(16) . .
W5 O3 Np1 131.3(14) . 2_655
Na7 O3 Np1 103.8(12) . 2_655
W4 O4 Np1 140.3(13) . 2_655
W2 O5 Np1 109.5(14) . .
W2 O5 Na7 129.4(14) . 2_655
Np1 O5 Na7 102.2(12) . 2_655
W2 O5 Na1 110.1(13) . .
Np1 O5 Na1 90.2(9) . .
Na7 O5 Na1 108.2(11) 2_655 .
W1 O6 Np1 111.0(12) . .
W1 O6 Na8 109.0(13) . 2_645
Np1 O6 Na8 119.3(12) . 2_645
W1 O6 Na1 109.5(12) . 2_655
Np1 O6 Na1 92.8(10) . 2_655
Na8 O6 Na1 114.1(10) 2_645 2_655
W1 O7 W2 152.9(15) . .
W1 O7 Np1 101.5(10) . .
W2 O7 Np1 101.2(11) . .
W3 O8 Na1 120.7(16) . .
W6 O9 Na1 114.0(11) . 2_655
Ge1 O10 W3 124.7(15) . .
Ge1 O10 W2 123.1(14) . .
W3 O10 W2 95.9(10) . .
Ge1 O10 Na1 114.3(11) . .
W3 O10 Na1 88.3(10) . .
W2 O10 Na1 103.8(11) . .
Ge1 O11 W6 125.4(14) . .
Ge1 O11 W1 119.8(11) . .
W6 O11 W1 94.6(10) . .
Ge1 O11 Na1 117.2(13) . 2_655
W6 O11 Na1 93.6(9) . 2_655
W1 O11 Na1 100.4(10) . 2_655
Ge1 O12 W5 129.0(14) . .
Ge1 O12 W4 127.5(12) . .
W5 O12 W4 97.3(10) . .
W7 O14 W1 140.6(13) . .
W5 O15 W6 161.0(15) . .
W5 O16 W4 114.1(14) . .
W4 O18 W3 165.1(17) . .
W7 O19 W6 143.2(16) . .
W8 O20 W7 117.3(13) . .
W7 O22 W9 120.4(16) . .
W9 O23 W5 138.8(16) . .
W8 O24 W3 145.7(14) . .
Ge1 O26 W7 122.4(13) . .
Ge1 O26 W8 121.9(12) . .
W7 O26 W8 95.2(8) . .
Ge1 O26 W9 120.9(11) . .
W7 O26 W9 95.2(9) . .
W8 O26 W9 94.1(9) . .
W2 O27 W3 118.1(11) . .
W9 O28 W4 142.7(15) . .
W1 O29 W6 119.2(15) . .
W8 O30 W9 118.7(14) . .
W1 O31 Na2 137.7(18) . .
W6 O32 Na6 109.2(12) . 1_655
W4 O33 Na4 127.7(15) . 1_565
W8 O34 W2 145.0(13) . .
W5 O35 Na5 128.1(14) . .
W2 O36 Na3 131.2(16) . .
Na6 O106 Na3 145.7(14) . .
Na3 O107 Na2 93.1(11) . .
Na7 O108 Na3 91.4(12) . 1_655
Na3 O110 Na7 92.4(12) . 1_455
Na6 O111 Na8 135.4(13) . 2_545
Na6 O112 Na5 100.2(12) 2_556 .
Na4 O114 Na7 103.2(13) 2_655 .
Na3 O115 Na2 99.2(12) . .
Na5 O117 Na6 100.5(18) . 2_556
Na4 O118 Na8 90.5(10) . .
Na8 O120 Na4 92.4(16) . .
O31 W1 O29 99.6(13) . .
O31 W1 O6 102.7(13) . .
O29 W1 O6 95.3(11) . .
O31 W1 O7 99.1(13) . .
O29 W1 O7 161.1(11) . .
O6 W1 O7 83.3(11) . .
O31 W1 O14 92.1(12) . .
O29 W1 O14 90.6(11) . .
O6 W1 O14 162.9(12) . .
O7 W1 O14 85.9(11) . .
O31 W1 O11 170.8(12) . .
O29 W1 O11 73.8(11) . .
O6 W1 O11 84.5(10) . .
O7 W1 O11 87.3(10) . .
O14 W1 O11 81.8(9) . .
O31 W1 Np1 101.0(10) . .
O29 W1 Np1 133.0(8) . .
O6 W1 Np1 38.9(8) . .
O7 W1 Np1 44.6(7) . .
O14 W1 Np1 130.1(8) . .
O11 W1 Np1 88.2(7) . .
O31 W1 Na8 70.5(10) . 2_645
O29 W1 Na8 74.1(9) . 2_645
O6 W1 Na8 42.7(10) . 2_645
O7 W1 Na8 115.2(9) . 2_645
O14 W1 Na8 153.9(9) . 2_645
O11 W1 Na8 112.7(7) . 2_645
Np1 W1 Na8 73.8(4) . 2_645
O31 W1 Na1 143.6(10) . 2_655
O29 W1 Na1 78.1(8) . 2_655
O6 W1 Na1 42.6(8) . 2_655
O7 W1 Na1 88.5(7) . 2_655
O14 W1 Na1 124.0(7) . 2_655
O11 W1 Na1 42.3(7) . 2_655
Np1 W1 Na1 60.6(2) . 2_655
Na8 W1 Na1 74.1(4) 2_645 2_655
O36 W2 O5 99.8(13) . .
O36 W2 O27 100.1(12) . .
O5 W2 O27 90.0(12) . .
O36 W2 O34 95.2(11) . .
O5 W2 O34 164.7(10) . .
O27 W2 O34 90.8(10) . .
O36 W2 O7 101.7(12) . .
O5 W2 O7 84.4(12) . .
O27 W2 O7 158.1(9) . .
O34 W2 O7 89.3(10) . .
O36 W2 O10 171.1(12) . .
O5 W2 O10 85.7(11) . .
O27 W2 O10 72.8(10) . .
O34 W2 O10 79.9(9) . .
O7 W2 O10 85.7(10) . .
O36 W2 Np1 101.4(10) . .
O5 W2 Np1 40.0(10) . .
O27 W2 Np1 128.0(7) . .
O34 W2 Np1 133.1(6) . .
O7 W2 Np1 44.6(8) . .
O10 W2 Np1 87.2(7) . .
O17 W3 O8 102.6(13) . .
O17 W3 O18 102.4(12) . .
O8 W3 O18 95.9(12) . .
O17 W3 O27 96.7(11) . .
O8 W3 O27 95.1(12) . .
O18 W3 O27 155.2(11) . .
O17 W3 O24 91.9(11) . .
O8 W3 O24 165.5(12) . .
O18 W3 O24 79.5(10) . .
O27 W3 O24 84.3(9) . .
O17 W3 O10 167.5(10) . .
O8 W3 O10 85.4(12) . .
O18 W3 O10 86.2(11) . .
O27 W3 O10 72.7(10) . .
O24 W3 O10 80.6(9) . .
O17 W3 Na1 135.9(9) . .
O8 W3 Na1 33.7(10) . .
O18 W3 Na1 91.2(8) . .
O27 W3 Na1 85.8(7) . .
O24 W3 Na1 132.0(7) . .
O10 W3 Na1 51.7(7) . .
O33 W4 O4 103.8(12) . .
O33 W4 O18 102.0(13) . .
O4 W4 O18 96.1(11) . .
O33 W4 O16 96.5(13) . .
O4 W4 O16 91.1(11) . .
O18 W4 O16 158.0(12) . .
O33 W4 O28 96.7(12) . .
O4 W4 O28 158.9(11) . .
O18 W4 O28 84.0(11) . .
O16 W4 O28 81.9(10) . .
O33 W4 O12 169.7(12) . .
O4 W4 O12 79.3(10) . .
O18 W4 O12 87.4(11) . .
O16 W4 O12 73.5(11) . .
O28 W4 O12 79.7(10) . .
O35 W5 O3 104.4(12) . .
O35 W5 O15 99.7(13) . .
O3 W5 O15 91.9(13) . .
O35 W5 O16 94.6(13) . .
O3 W5 O16 95.8(13) . .
O15 W5 O16 161.5(10) . .
O35 W5 O23 90.9(11) . .
O3 W5 O23 164.7(12) . .
O15 W5 O23 85.4(11) . .
O16 W5 O23 82.7(11) . .
O35 W5 O12 167.3(12) . .
O3 W5 O12 84.3(11) . .
O15 W5 O12 89.2(10) . .
O16 W5 O12 74.9(11) . .
O23 W5 O12 80.7(10) . .
O35 W5 Na7 82.3(9) . .
O3 W5 Na7 34.1(10) . .
O15 W5 Na7 70.3(8) . .
O16 W5 Na7 123.6(8) . .
O23 W5 Na7 153.1(9) . .
O12 W5 Na7 109.5(7) . .
O32 W6 O9 100.8(11) . .
O32 W6 O15 100.7(11) . .
O9 W6 O15 95.2(11) . .
O32 W6 O29 99.7(11) . .
O9 W6 O29 91.2(11) . .
O15 W6 O29 157.0(11) . .
O32 W6 O19 91.2(11) . .
O9 W6 O19 167.4(11) . .
O15 W6 O19 86.2(11) . .
O29 W6 O19 82.9(10) . .
O32 W6 O11 170.3(10) . .
O9 W6 O11 84.7(10) . .
O15 W6 O11 86.6(10) . .
O29 W6 O11 72.0(10) . .
O19 W6 O11 82.9(10) . .
O32 W6 Na1 138.7(8) . 2_655
O9 W6 Na1 38.1(8) . 2_655
O15 W6 Na1 89.1(8) . 2_655
O29 W6 Na1 82.4(8) . 2_655
O19 W6 Na1 129.6(8) . 2_655
O11 W6 Na1 46.7(6) . 2_655
O32 W6 Na6 43.8(9) . 1_655
O9 W6 Na6 69.4(9) . 1_655
O15 W6 Na6 132.0(8) . 1_655
O29 W6 Na6 70.9(8) . 1_655
O19 W6 Na6 118.6(9) . 1_655
O11 W6 Na6 133.6(8) . 1_655
Na1 W6 Na6 101.3(4) 2_655 1_655
O25 W7 O14 102.0(12) . .
O25 W7 O19 101.8(12) . .
O14 W7 O19 93.4(12) . .
O25 W7 O22 102.1(13) . .
O14 W7 O22 154.7(13) . .
O19 W7 O22 89.0(12) . .
O25 W7 O20 97.0(12) . .
O14 W7 O20 84.4(12) . .
O19 W7 O20 161.1(12) . .
O22 W7 O20 85.2(12) . .
O25 W7 O26 169.5(10) . .
O14 W7 O26 82.1(11) . .
O19 W7 O26 87.4(10) . .
O22 W7 O26 72.8(11) . .
O20 W7 O26 73.6(10) . .
O21 W8 O24 98.9(12) . .
O21 W8 O30 101.8(13) . .
O24 W8 O30 90.2(12) . .
O21 W8 O34 101.8(12) . .
O24 W8 O34 88.8(10) . .
O30 W8 O34 156.2(10) . .
O21 W8 O20 99.7(13) . .
O24 W8 O20 161.1(10) . .
O30 W8 O20 89.4(13) . .
O34 W8 O20 84.0(12) . .
O21 W8 O26 172.9(12) . .
O24 W8 O26 87.8(9) . .
O30 W8 O26 75.5(10) . .
O34 W8 O26 80.7(8) . .
O20 W8 O26 73.9(10) . .
O13 W9 O23 99.2(12) . .
O13 W9 O28 104.1(12) . .
O23 W9 O28 90.3(12) . .
O13 W9 O22 94.6(13) . .
O23 W9 O22 92.3(12) . .
O28 W9 O22 160.5(13) . .
O13 W9 O30 98.0(11) . .
O23 W9 O30 162.6(12) . .
O28 W9 O30 88.7(11) . .
O22 W9 O30 83.1(12) . .
O13 W9 O26 162.8(9) . .
O23 W9 O26 91.0(10) . .
O28 W9 O26 89.5(11) . .
O22 W9 O26 71.1(11) . .
O30 W9 O26 71.6(10) . .

loop_
_geom_bond_atom_site_label_1
_geom_bond_atom_site_label_2
_geom_bond_distance
_geom_bond_site_symmetry_2
Ge1 O12 1.75(2) .
Ge1 O11 1.77(3) .
Ge1 O26 1.77(2) .
Ge1 O10 1.78(3) .
Na1 O8 2.25(3) .
Na1 O9 2.36(3) 2_655
Na1 O1 2.40(3) 2_655
Na1 O1 2.42(3) .
Na1 O11 2.55(3) 2_655
Na1 O6 2.68(3) 2_655
Na1 O10 2.74(3) .
Na1 O5 2.89(3) .
Na1 W3 3.488(13) .
Na1 W6 3.500(14) 2_655
Na1 Np1 3.628(13) 2_655
Na1 W1 3.729(12) 2_655
Na2 O31 2.30(3) .
Na2 O109 2.34(3) .
Na2 O115 2.34(3) .
Na2 O102 2.36(3) .
Na2 O107 2.48(3) .
Na2 O101 2.49(3) .
Na2 Na3 3.54(2) .
Na3 O115 2.31(3) .
Na3 O110 2.36(3) .
Na3 O107 2.40(3) .
Na3 O36 2.45(3) .
Na3 O108 2.46(3) 1_455
Na3 O106 2.48(3) .
Na3 Na7 3.44(2) 1_455
Na4 O114 2.28(4) 2_655
Na4 O118 2.36(3) .
Na4 O33 2.46(4) 1_545
Na4 O2 2.49(3) .
Na4 O120 2.50(5) .
Na4 Na8 3.43(3) .
Na4 Na7 3.65(3) 2_655
Na4 Np1 3.876(17) .
Na5 O117 2.27(5) .
Na5 O116 2.36(4) .
Na5 O35 2.37(3) .
Na5 O103 2.42(4) .
Na5 O112 2.44(3) .
Na5 O105 2.55(4) .
Na5 Na6 3.71(2) 2_556
Na6 O112 2.40(3) 2_556
Na6 O111 2.40(4) .
Na6 O104 2.44(4) .
Na6 O106 2.44(3) .
Na6 O117 2.55(4) 2_556
Na6 O32 2.71(3) 1_455
Na6 W6 3.700(18) 1_455
Na6 Na5 3.71(2) 2_556
Na7 O108 2.34(3) .
Na7 O3 2.35(4) .
Na7 O114 2.38(4) .
Na7 O110 2.40(4) 1_655
Na7 O5 2.44(3) 2_655
Na7 Na3 3.44(2) 1_655
Na7 W5 3.631(19) .
Na7 Na4 3.65(3) 2_655
Na7 Np1 3.731(17) 2_655
Na8 O120 2.25(5) .
Na8 O119 2.30(5) .
Na8 O111 2.45(3) 2_545
Na8 O118 2.46(3) .
Na8 O6 2.65(4) 2_645
Na8 W1 3.70(2) 2_645
Np1 O1 1.77(2) 2_655
Np1 O2 1.82(3) .
Np1 O4 2.25(2) 2_655
Np1 O6 2.32(3) .
Np1 O5 2.36(3) .
Np1 O3 2.39(3) 2_655
Np1 O7 2.47(3) .
Np1 W1 3.447(2) .
Np1 W2 3.455(3) .
Np1 Na1 3.628(13) 2_655
Np1 Na7 3.731(17) 2_655
O1 Np1 1.77(2) 2_655
O1 Na1 2.40(3) 2_655
O3 W5 1.82(3) .
O3 Np1 2.39(3) 2_655
O4 W4 1.82(2) .
O4 Np1 2.25(2) 2_655
O5 W2 1.86(3) .
O5 Na7 2.44(3) 2_655
O6 W1 1.85(3) .
O6 Na8 2.65(4) 2_645
O6 Na1 2.68(3) 2_655
O7 W1 1.96(3) .
O7 W2 1.98(3) .
O8 W3 1.75(3) .
O9 W6 1.80(2) .
O9 Na1 2.36(3) 2_655
O10 W3 2.25(3) .
O10 W2 2.25(3) .
O11 W6 2.24(3) .
O11 W1 2.30(3) .
O11 Na1 2.55(3) 2_655
O12 W5 2.18(2) .
O12 W4 2.19(3) .
O13 W9 1.74(3) .
O14 W7 1.81(3) .
O14 W1 2.07(3) .
O15 W5 1.89(3) .
O15 W6 1.90(3) .
O16 W5 1.92(3) .
O16 W4 1.99(3) .
O17 W3 1.74(3) .
O18 W4 1.87(3) .
O18 W3 1.92(3) .
O19 W7 1.86(2) .
O19 W6 2.09(3) .
O20 W8 1.94(3) .
O20 W7 2.00(3) .
O21 W8 1.80(3) .
O22 W7 1.93(3) .
O22 W9 1.96(3) .
O23 W9 1.86(2) .
O23 W5 2.09(3) .
O24 W8 1.83(2) .
O24 W3 2.10(2) .
O25 W7 1.69(3) .
O26 W7 2.26(2) .
O26 W8 2.30(2) .
O26 W9 2.31(2) .
O27 W2 1.94(3) .
O27 W3 1.95(2) .
O28 W9 1.86(3) .
O28 W4 2.02(3) .
O29 W1 1.84(3) .
O29 W6 2.02(3) .
O30 W8 1.85(3) .
O30 W9 2.06(3) .
O31 W1 1.74(3) .
O32 W6 1.78(3) .
O32 Na6 2.71(3) 1_655
O33 W4 1.72(3) .
O33 Na4 2.46(4) 1_565
O34 W8 1.90(2) .
O34 W2 1.96(2) .
O35 W5 1.79(3) .
O36 W2 1.73(3) .
O108 Na3 2.46(3) 1_655
O110 Na7 2.40(4) 1_455
O111 Na8 2.45(3) 2_545
O112 Na6 2.40(3) 2_556
O114 Na4 2.28(4) 2_655
O117 Na6 2.55(4) 2_556
W1 Na8 3.70(2) 2_645
W1 Na1 3.729(12) 2_655
W6 Na1 3.500(14) 2_655
W6 Na6 3.700(18) 1_655
